data_7241249
loop_
_publ_author_name
'Lin, Chen-Lan'
'Chen, Yan-Fei'
'Qiu, Li-Jun'
'Zhu, Binglong'
'Wang, Xin'
'Luo, Shi-Peng'
'shi, wenyan'
'Yang, Ting-Hai'
'Lei, Wu'

_publ_section_title
;
 Synthesis, structure and photocatalytic properties of coordination
 polymers based on pyrazole carboxylic acid ligand
;
_journal_name_full CrystEngComm
_journal_paper_doi 10.1039/D0CE01054E
_journal_year 2020
_chemical_formula_moiety 'C8 H10 Cu N4 O8'
_chemical_formula_sum 'C8 H10 Cu N4 O8'
_chemical_formula_weight 353.74
_space_group_crystal_system monoclinic
_space_group_IT_number 14
_space_group_name_Hall '-P 2ybc'
_space_group_name_H-M_alt 'P 1 21/c 1'
_atom_sites_solution_hydrogens mixed
_audit_creation_method SHELXL-2018/3
_audit_update_record
;
2020-07-18 deposited with the CCDC.	2020-09-04 downloaded from the CCDC.
;
_cell_angle_alpha 90
_cell_angle_beta 98.476(3)
_cell_angle_gamma 90
_cell_formula_units_Z 2
_cell_length_a 5.4281(8)
_cell_length_b 12.4749(18)
_cell_length_c 9.1341(14)
_cell_measurement_reflns_used 2622
_cell_measurement_temperature 296(2)
_cell_measurement_theta_max 27.56
_cell_measurement_theta_min 2.78
_cell_volume 611.76(16)
_computing_structure_refinement 'SHELXL-2018/3 (Sheldrick, 2018)'
_diffrn_ambient_temperature 296(2)
_diffrn_measured_fraction_theta_full 1.000
_diffrn_measured_fraction_theta_max 1.000
_diffrn_measurement_device_type 'multiwire proportional'
_diffrn_measurement_method 'phi and omega scans'
_diffrn_radiation_type MoK\a
_diffrn_radiation_wavelength 0.71073
_diffrn_reflns_av_R_equivalents 0.0738
_diffrn_reflns_av_unetI/netI 0.0442
_diffrn_reflns_Laue_measured_fraction_full 1.000
_diffrn_reflns_Laue_measured_fraction_max 1.000
_diffrn_reflns_limit_h_max 6
_diffrn_reflns_limit_h_min -6
_diffrn_reflns_limit_k_max 15
_diffrn_reflns_limit_k_min -14
_diffrn_reflns_limit_l_max 11
_diffrn_reflns_limit_l_min -11
_diffrn_reflns_number 5152
_diffrn_reflns_point_group_measured_fraction_full 1.000
_diffrn_reflns_point_group_measured_fraction_max 1.000
_diffrn_reflns_theta_full 25.242
_diffrn_reflns_theta_max 26.372
_diffrn_reflns_theta_min 2.784
_exptl_absorpt_coefficient_mu 1.836
_exptl_crystal_colour blue
_exptl_crystal_density_diffrn 1.920
_exptl_crystal_description block
_exptl_crystal_F_000 358
_exptl_crystal_size_max 0.180
_exptl_crystal_size_mid 0.120
_exptl_crystal_size_min 0.100
_refine_diff_density_max 0.479
_refine_diff_density_min -0.445
_refine_diff_density_rms 0.111
_refine_ls_extinction_method none
_refine_ls_goodness_of_fit_ref 1.021
_refine_ls_hydrogen_treatment constr
_refine_ls_matrix_type full
_refine_ls_number_parameters 98
_refine_ls_number_reflns 1253
_refine_ls_number_restraints 30
_refine_ls_restrained_S_all 1.008
_refine_ls_R_factor_all 0.0406
_refine_ls_R_factor_gt 0.0315
_refine_ls_shift/su_max 0.000
_refine_ls_shift/su_mean 0.000
_refine_ls_structure_factor_coef Fsqd
_refine_ls_weighting_details 'w=1/[\s^2^(Fo^2^)+(0.0797P)^2^] where P=(Fo^2^+2Fc^2^)/3'
_refine_ls_weighting_scheme calc
_refine_ls_wR_factor_gt 0.0871
_refine_ls_wR_factor_ref 0.1098
_reflns_Friedel_coverage 0.000
_reflns_number_gt 1065
_reflns_number_total 1253
_reflns_threshold_expression 'I > 2\s(I)'
_cod_data_source_file d0ce01054e2.cif
_cod_data_source_block 1_CCDC1
_cod_original_sg_symbol_H-M 'P 21/c'
_cod_database_code 7241249
_shelx_shelxl_version_number 2018/3
_shelx_space_group_comment
;
The symmetry employed for this shelxl refinement is uniquely defined
by the following loop, which should always be used as a source of
symmetry information in preference to the above space-group names.
They are only intended as comments.
;
_shelx_estimated_absorpt_t_min 0.733
_shelx_estimated_absorpt_t_max 0.838

loop_
_space_group_symop_operation_xyz
'x, y, z'
'-x, y+1/2, -z+1/2'
'-x, -y, -z'
'x, -y-1/2, z-1/2'

loop_
_atom_site_label
_atom_site_type_symbol
_atom_site_fract_x
_atom_site_fract_y
_atom_site_fract_z
_atom_site_U_iso_or_equiv
_atom_site_adp_type
_atom_site_occupancy
_atom_site_site_symmetry_order
_atom_site_calc_flag
_atom_site_refinement_flags_posn
_atom_site_refinement_flags_adp
_atom_site_refinement_flags_occupancy
_atom_site_disorder_assembly
_atom_site_disorder_group
Cu1 Cu 0.000000 1.000000 0.000000 0.0274(2) Uani 1 2 d S U P . .
C1 C -0.1361(4) 0.8230(2) 0.1489(3) 0.0228(5) Uani 1 1 d . U . . .
C2 C 0.0573(4) 0.7832(2) 0.0627(3) 0.0213(5) Uani 1 1 d . U . . .
C3 C 0.1599(5) 0.6838(2) 0.0380(3) 0.0249(5) Uani 1 1 d . U . . .
H3 H 0.120781 0.617567 0.075197 0.030 Uiso 1 1 calc R U . . .
C4 C 0.3338(4) 0.7063(2) -0.0546(3) 0.0241(5) Uani 1 1 d . U . . .
N1 N 0.1588(4) 0.86038(17) -0.0095(2) 0.0232(5) Uani 1 1 d . U . . .
H2 H 0.409980 0.846349 -0.144707 0.028 Uiso 1 1 d R U . . .
N2 N 0.3278(4) 0.81263(16) -0.0820(2) 0.0237(5) Uani 1 1 d . U . . .
O1 O -0.1813(4) 0.92234(15) 0.1400(2) 0.0312(5) Uani 1 1 d . U . . .
O2 O -0.2418(3) 0.75924(15) 0.2252(2) 0.0302(4) Uani 1 1 d . U . . .
O3 O 0.4879(4) 0.63879(16) -0.1090(2) 0.0386(5) Uani 1 1 d . U . . .
H3A H 0.555715 0.669713 -0.171552 0.058 Uiso 1 1 calc R U . . .
O4 O 0.3411(4) 1.05409(16) 0.2111(2) 0.0351(5) Uani 1 1 d . U . . .
H4B H 0.307648 1.103096 0.266902 0.042 Uiso 1 1 d R U . . .
H4A H 0.409148 1.005396 0.272002 0.042 Uiso 1 1 d R U . . .

loop_
_atom_site_aniso_label
_atom_site_aniso_U_11
_atom_site_aniso_U_22
_atom_site_aniso_U_33
_atom_site_aniso_U_23
_atom_site_aniso_U_13
_atom_site_aniso_U_12
Cu1 0.0331(3) 0.0160(3) 0.0384(3) 0.00577(16) 0.0221(2) 0.00191(15)
C1 0.0251(12) 0.0203(13) 0.0246(12) 0.0014(10) 0.0095(9) -0.0025(10)
C2 0.0209(11) 0.0209(13) 0.0233(11) 0.0014(10) 0.0068(9) -0.0027(9)
C3 0.0263(12) 0.0188(13) 0.0317(13) 0.0028(10) 0.0110(10) -0.0004(9)
C4 0.0259(12) 0.0213(13) 0.0271(12) -0.0024(10) 0.0103(9) -0.0003(9)
N1 0.0244(10) 0.0196(11) 0.0280(10) 0.0012(8) 0.0124(8) -0.0002(8)
N2 0.0255(11) 0.0223(12) 0.0268(10) 0.0007(9) 0.0152(8) -0.0018(8)
O1 0.0373(10) 0.0203(10) 0.0419(11) 0.0055(8) 0.0251(8) 0.0035(8)
O2 0.0344(10) 0.0249(10) 0.0360(10) 0.0062(8) 0.0213(8) -0.0021(8)
O3 0.0428(12) 0.0267(11) 0.0540(12) -0.0017(9) 0.0330(10) 0.0021(8)
O4 0.0447(11) 0.0215(11) 0.0417(11) -0.0004(8) 0.0151(8) 0.0006(8)

loop_
_atom_type_symbol
_atom_type_description
_atom_type_scat_dispersion_real
_atom_type_scat_dispersion_imag
_atom_type_scat_source
C C 0.0033 0.0016 'International Tables Vol C Tables 4.2.6.8 and 6.1.1.4'
H H 0.0000 0.0000 'International Tables Vol C Tables 4.2.6.8 and 6.1.1.4'
N N 0.0061 0.0033 'International Tables Vol C Tables 4.2.6.8 and 6.1.1.4'
O O 0.0106 0.0060 'International Tables Vol C Tables 4.2.6.8 and 6.1.1.4'
Cu Cu 0.3201 1.2651 'International Tables Vol C Tables 4.2.6.8 and 6.1.1.4'

loop_
_geom_angle_atom_site_label_1
_geom_angle_atom_site_label_2
_geom_angle_atom_site_label_3
_geom_angle
_geom_angle_site_symmetry_1
_geom_angle_site_symmetry_3
_geom_angle_publ_flag
N1 Cu1 N1 180.00(5) 3_575 . ?
N1 Cu1 O1 81.77(8) 3_575 3_575 ?
N1 Cu1 O1 98.23(8) . 3_575 ?
N1 Cu1 O1 98.23(8) 3_575 . ?
N1 Cu1 O1 81.77(8) . . ?
O1 Cu1 O1 180.0 3_575 . ?
N1 Cu1 O4 90.36(8) 3_575 . ?
N1 Cu1 O4 89.64(8) . . ?
O1 Cu1 O4 89.11(7) 3_575 . ?
O1 Cu1 O4 90.89(7) . . ?
O2 C1 O1 124.0(2) . . ?
O2 C1 C2 120.0(2) . . ?
O1 C1 C2 116.0(2) . . ?
N1 C2 C3 111.1(2) . . ?
N1 C2 C1 113.4(2) . . ?
C3 C2 C1 135.5(2) . . ?
C4 C3 C2 104.1(2) . . ?
C4 C3 H3 127.9 . . ?
C2 C3 H3 127.9 . . ?
O3 C4 N2 123.4(2) . . ?
O3 C4 C3 128.4(2) . . ?
N2 C4 C3 108.2(2) . . ?
C2 N1 N2 106.6(2) . . ?
C2 N1 Cu1 113.93(16) . . ?
N2 N1 Cu1 138.97(16) . . ?
N1 N2 C4 110.07(19) . . ?
N1 N2 H2 123.6 . . ?
C4 N2 H2 126.0 . . ?
C1 O1 Cu1 114.30(15) . . ?
C4 O3 H3A 109.5 . . ?
Cu1 O4 H4B 117.1 . . ?
Cu1 O4 H4A 119.4 . . ?
H4B O4 H4A 103.4 . . ?

loop_
_geom_bond_atom_site_label_1
_geom_bond_atom_site_label_2
_geom_bond_distance
_geom_bond_site_symmetry_2
_geom_bond_publ_flag
Cu1 N1 1.951(2) 3_575 ?
Cu1 N1 1.951(2) . ?
Cu1 O1 1.9782(17) 3_575 ?
Cu1 O1 1.9783(17) . ?
Cu1 O4 2.559(2) . ?
C1 O2 1.251(3) . ?
C1 O1 1.264(3) . ?
C1 C2 1.487(3) . ?
C2 N1 1.332(3) . ?
C2 C3 1.391(3) . ?
C3 C4 1.386(3) . ?
C3 H3 0.9300 . ?
C4 O3 1.334(3) . ?
C4 N2 1.349(3) . ?
N1 N2 1.347(3) . ?
N2 H2 0.8828 . ?
O3 H3A 0.8200 . ?
O4 H4B 0.8328 . ?
O4 H4A 0.8684 . ?

loop_
_geom_hbond_atom_site_label_D
_geom_hbond_atom_site_label_H
_geom_hbond_atom_site_label_A
_geom_hbond_distance_DH
_geom_hbond_distance_HA
_geom_hbond_distance_DA
_geom_hbond_angle_DHA
_geom_hbond_site_symmetry_A
_geom_hbond_publ_flag
N2 H2 O4 0.88 1.99 2.830(3) 157.5 3_675 yes
O3 H3A O1 0.82 2.65 3.205(2) 126.0 4_675 yes
O3 H3A O2 0.82 1.79 2.592(3) 167.4 4_675 yes
O4 H4B O2 0.83 1.98 2.696(3) 143.1 2 yes
O4 H4A O3 0.87 2.11 2.956(3) 163.7 4_576 yes
